data_4126405
loop_
_publ_author_name
'Park, Sarah S.'
'Tulchinsky, Yuri'
'Dinc\(a, Mircea'

_publ_section_title
;
 Single-Ion Li(+), Na(+), and Mg(2+) Solid Electrolytes Supported by a
 Mesoporous Anionic Cu-Azolate Metal-Organic Framework.
;
_journal_name_full 'Journal of the American Chemical Society'
_journal_paper_doi 10.1021/jacs.7b06197
_journal_year 2017
_chemical_formula_sum 'C14 H12 Cl3 Cu2 N7 O2'
_chemical_formula_weight 543.74
_space_group_crystal_system trigonal
_space_group_IT_number 166
_space_group_name_Hall '-R 3 2"'
_space_group_name_H-M_alt 'R -3 m :H'
_symmetry_space_group_name_Hall '-R 3 2"'
_symmetry_space_group_name_H-M 'R -3 m :H'
_atom_sites_solution_hydrogens geom
_atom_sites_solution_primary direct
_atom_sites_solution_secondary difmap
_audit_creation_method SHELXL-2016/6
_cell_angle_alpha 90
_cell_angle_beta 90
_cell_angle_gamma 120
_cell_formula_units_Z 18
_cell_length_a 37.171(6)
_cell_length_b 37.171(6)
_cell_length_c 15.907(2)
_cell_measurement_reflns_used 4008
_cell_measurement_temperature 100(2)
_cell_measurement_theta_max 22.36
_cell_measurement_theta_min 2.19
_cell_volume 19034(5)
_computing_cell_refinement 'SAINT 7.46A (Bruker-AXS, 2015)'
_computing_data_collection 'APEX2 v2011.4.0 (Bruker-AXS, 2015)'
_computing_data_reduction 'SAINT 7.46A (Bruker-AXS, 2015)'
_computing_molecular_graphics 'Bruker SHELXTL'
_computing_publication_material 'Bruker SHELXTL'
_computing_structure_refinement 'SHELXL-2016/6 (Sheldrick, 2016)'
_computing_structure_solution 'SHELXT-2015 (Sheldrick, 2015)'
_diffrn_ambient_temperature 100(2)
_diffrn_detector_area_resol_mean 8.3
_diffrn_measured_fraction_theta_full 0.998
_diffrn_measured_fraction_theta_max 0.998
_diffrn_measurement_device_type 'Bruker Smart APEX2 CCD'
_diffrn_measurement_method '\f and \w scans'
_diffrn_radiation_type MoK\a
_diffrn_radiation_wavelength 0.71073
_diffrn_reflns_av_R_equivalents 0.2623
_diffrn_reflns_av_unetI/netI 0.0557
_diffrn_reflns_Laue_measured_fraction_full 0.998
_diffrn_reflns_Laue_measured_fraction_max 0.998
_diffrn_reflns_limit_h_max 40
_diffrn_reflns_limit_h_min -40
_diffrn_reflns_limit_k_max 40
_diffrn_reflns_limit_k_min -40
_diffrn_reflns_limit_l_max 17
_diffrn_reflns_limit_l_min -17
_diffrn_reflns_number 141030
_diffrn_reflns_point_group_measured_fraction_full 0.998
_diffrn_reflns_point_group_measured_fraction_max 0.998
_diffrn_reflns_theta_full 22.984
_diffrn_reflns_theta_max 22.984
_diffrn_reflns_theta_min 1.428
_diffrn_source 'I\mS micro-focus sealed tube, multilayer optics'
_exptl_absorpt_coefficient_mu 1.207
_exptl_absorpt_correction_T_max 0.7449
_exptl_absorpt_correction_T_min 0.6127
_exptl_absorpt_correction_type multi-scan
_exptl_absorpt_process_details 'SADABS (Sheldrick, 2009)'
_exptl_crystal_colour green
_exptl_crystal_density_diffrn 0.854
_exptl_crystal_density_method 'not measured'
_exptl_crystal_description needle
_exptl_crystal_F_000 4860
_exptl_crystal_size_max 0.185
_exptl_crystal_size_mid 0.030
_exptl_crystal_size_min 0.020
_refine_diff_density_max 1.682
_refine_diff_density_min -0.428
_refine_diff_density_rms 0.112
_refine_ls_extinction_method none
_refine_ls_goodness_of_fit_ref 1.031
_refine_ls_hydrogen_treatment constr
_refine_ls_matrix_type full
_refine_ls_number_parameters 130
_refine_ls_number_reflns 3117
_refine_ls_number_restraints 189
_refine_ls_restrained_S_all 1.011
_refine_ls_R_factor_all 0.1030
_refine_ls_R_factor_gt 0.0636
_refine_ls_shift/su_max 0.000
_refine_ls_shift/su_mean 0.000
_refine_ls_structure_factor_coef Fsqd
_refine_ls_weighting_details 'w=1/[\s^2^(Fo^2^)+(0.1403P)^2^+142.3969P] where P=(Fo^2^+2Fc^2^)/3'
_refine_ls_weighting_scheme calc
_refine_ls_wR_factor_gt 0.2079
_refine_ls_wR_factor_ref 0.2437
_reflns_Friedel_coverage 0.000
_reflns_number_gt 1901
_reflns_number_total 3117
_reflns_threshold_expression 'I > 2\s(I)'
_cod_data_source_file ja7b06197_si_002.cif
_cod_data_source_block MIT-20
_cod_original_cell_volume 19034(6)
_cod_database_code 4126405
_shelx_shelxl_version_number 2016/6
_shelx_space_group_comment
; 
The symmetry employed for this shelxl refinement is uniquely defined 
by the following loop, which should always be used as a source of 
symmetry information in preference to the above space-group names. 
They are only intended as comments. 
;
_shelx_estimated_absorpt_t_min 0.808
_shelx_estimated_absorpt_t_max 0.976

loop_
_space_group_symop_operation_xyz
'x, y, z'
'-y, x-y, z'
'-x+y, -x, z'
'y, x, -z'
'x-y, -y, -z'
'-x, -x+y, -z'
'x+2/3, y+1/3, z+1/3'
'-y+2/3, x-y+1/3, z+1/3'
'-x+y+2/3, -x+1/3, z+1/3'
'y+2/3, x+1/3, -z+1/3'
'x-y+2/3, -y+1/3, -z+1/3'
'-x+2/3, -x+y+1/3, -z+1/3'
'x+1/3, y+2/3, z+2/3'
'-y+1/3, x-y+2/3, z+2/3'
'-x+y+1/3, -x+2/3, z+2/3'
'y+1/3, x+2/3, -z+2/3'
'x-y+1/3, -y+2/3, -z+2/3'
'-x+1/3, -x+y+2/3, -z+2/3'
'-x, -y, -z'
'y, -x+y, -z'
'x-y, x, -z'
'-y, -x, z'
'-x+y, y, z'
'x, x-y, z'
'-x+2/3, -y+1/3, -z+1/3'
'y+2/3, -x+y+1/3, -z+1/3'
'x-y+2/3, x+1/3, -z+1/3'
'-y+2/3, -x+1/3, z+1/3'
'-x+y+2/3, y+1/3, z+1/3'
'x+2/3, x-y+1/3, z+1/3'
'-x+1/3, -y+2/3, -z+2/3'
'y+1/3, -x+y+2/3, -z+2/3'
'x-y+1/3, x+2/3, -z+2/3'
'-y+1/3, -x+2/3, z+2/3'
'-x+y+1/3, y+2/3, z+2/3'
'x+1/3, x-y+2/3, z+2/3'

loop_
_atom_site_label
_atom_site_type_symbol
_atom_site_fract_x
_atom_site_fract_y
_atom_site_fract_z
_atom_site_U_iso_or_equiv
_atom_site_adp_type
_atom_site_occupancy
_atom_site_site_symmetry_order
_atom_site_calc_flag
_atom_site_refinement_flags_posn
_atom_site_refinement_flags_adp
_atom_site_refinement_flags_occupancy
_atom_site_disorder_assembly
_atom_site_disorder_group
Cu1 Cu 0.29668(3) 0.30000(3) 0.25070(5) 0.0389(4) Uani 1 1 d . . . . .
Cl1 Cl 0.26414(8) 0.333333 0.333333 0.0532(9) Uani 1 2 d S T P . .
Cl2 Cl 0.24923(9) 0.23299(8) 0.22935(15) 0.0728(8) Uani 1 1 d . . . . .
N2 N 0.35273(19) 0.35464(19) 0.2496(3) 0.0376(15) Uani 1 1 d . U . . .
N1 N 0.3667(2) 0.3798(2) 0.3165(3) 0.0392(15) Uani 1 1 d . U . . .
N3 N 0.3820(2) 0.3649(2) 0.1929(3) 0.0388(15) Uani 1 1 d . U . . .
O1 O 0.50730(15) 0.49270(15) 0.3643(4) 0.062(2) Uani 1 2 d S TU P . .
O2 O 0.52602(14) 0.47398(14) 0.2085(4) 0.055(2) Uani 1 2 d S TU P . .
C1 C 0.4756(3) 0.4604(3) 0.3177(5) 0.053(2) Uani 1 1 d . U . . .
C2 C 0.4369(3) 0.4393(3) 0.3506(4) 0.046(2) Uani 1 1 d . U . . .
H2 H 0.430312 0.446449 0.403477 0.055 Uiso 1 1 calc R U . . .
C3 C 0.4077(3) 0.4071(3) 0.3030(4) 0.0438(19) Uani 1 1 d . U . . .
C4 C 0.4177(3) 0.3977(3) 0.2235(4) 0.0420(18) Uani 1 1 d . U . . .
C5 C 0.4578(2) 0.4204(2) 0.1902(4) 0.0413(18) Uani 1 1 d . U . . .
H5 H 0.464531 0.414247 0.136529 0.050 Uiso 1 1 calc R U . . .
C6 C 0.4857(3) 0.4508(3) 0.2372(4) 0.0450(19) Uani 1 1 d . U . . .
N1K N 0.3946(13) 0.4918(16) 0.173(3) 0.33(2) Uiso 0.5 1 d D U P A -1
H1K1 H 0.395655 0.516107 0.185567 0.393 Uiso 0.5 1 calc R U P A -1
H1K2 H 0.400553 0.483098 0.221512 0.393 Uiso 0.5 1 calc R U P A -1
C2K C 0.3505(13) 0.4631(14) 0.162(5) 0.28(2) Uiso 0.5 1 d D U P A -1
H2KA H 0.335479 0.463383 0.212051 0.423 Uiso 0.5 1 calc R U P A -1
H2KB H 0.340372 0.471521 0.112822 0.423 Uiso 0.5 1 calc R U P A -1
H2KC H 0.345794 0.434971 0.152622 0.423 Uiso 0.5 1 calc R U P A -1
C1K C 0.4314(12) 0.5048(16) 0.123(3) 0.29(2) Uiso 0.5 1 d D U P A -1
H1KA H 0.455640 0.525347 0.155149 0.432 Uiso 0.5 1 calc R U P A -1
H1KB H 0.434568 0.480771 0.110700 0.432 Uiso 0.5 1 calc R U P A -1
H1KC H 0.429146 0.517320 0.070900 0.432 Uiso 0.5 1 calc R U P A -1

loop_
_atom_site_aniso_label
_atom_site_aniso_U_11
_atom_site_aniso_U_22
_atom_site_aniso_U_33
_atom_site_aniso_U_23
_atom_site_aniso_U_13
_atom_site_aniso_U_12
Cu1 0.0514(7) 0.0472(7) 0.0172(6) 0.0015(4) -0.0019(4) 0.0239(5)
Cl1 0.0615(14) 0.081(2) 0.0235(13) -0.0056(14) -0.0028(7) 0.0407(12)
Cl2 0.0790(18) 0.0553(15) 0.0664(15) 0.0058(12) -0.0275(13) 0.0204(14)
N2 0.051(4) 0.043(3) 0.017(3) 0.003(2) 0.003(2) 0.022(3)
N1 0.052(4) 0.042(4) 0.018(3) 0.001(2) 0.002(3) 0.020(3)
N3 0.050(4) 0.043(4) 0.023(3) 0.004(3) 0.006(3) 0.023(3)
O1 0.066(4) 0.066(4) 0.023(4) -0.005(2) 0.005(2) 0.011(4)
O2 0.058(3) 0.058(3) 0.030(4) -0.009(2) 0.009(2) 0.014(4)
C1 0.058(4) 0.058(5) 0.025(3) -0.007(3) -0.002(3) 0.016(4)
C2 0.053(4) 0.050(5) 0.024(3) -0.004(3) 0.001(3) 0.018(4)
C3 0.052(4) 0.048(4) 0.024(3) -0.001(3) 0.001(3) 0.019(3)
C4 0.053(4) 0.047(4) 0.019(3) 0.002(3) 0.000(3) 0.020(3)
C5 0.053(4) 0.043(4) 0.022(3) 0.002(3) 0.005(3) 0.019(3)
C6 0.054(4) 0.050(4) 0.024(3) -0.002(3) 0.003(3) 0.021(3)

loop_
_atom_type_symbol
_atom_type_description
_atom_type_scat_dispersion_real
_atom_type_scat_dispersion_imag
_atom_type_scat_source
C C 0.0033 0.0016 'International Tables Vol C Tables 4.2.6.8 and 6.1.1.4'
H H 0.0000 0.0000 'International Tables Vol C Tables 4.2.6.8 and 6.1.1.4'
N N 0.0061 0.0033 'International Tables Vol C Tables 4.2.6.8 and 6.1.1.4'
O O 0.0106 0.0060 'International Tables Vol C Tables 4.2.6.8 and 6.1.1.4'
Cl Cl 0.1484 0.1585 'International Tables Vol C Tables 4.2.6.8 and 6.1.1.4'
Cu Cu 0.3201 1.2651 'International Tables Vol C Tables 4.2.6.8 and 6.1.1.4'

loop_
_geom_angle_atom_site_label_1
_geom_angle_atom_site_label_2
_geom_angle_atom_site_label_3
_geom_angle
_geom_angle_site_symmetry_1
_geom_angle_site_symmetry_3
N3 Cu1 N1 167.8(3) 12 17
N3 Cu1 N2 87.9(2) 12 .
N1 Cu1 N2 84.0(2) 17 .
N3 Cu1 Cl2 91.9(2) 12 .
N1 Cu1 Cl2 92.7(2) 17 .
N2 Cu1 Cl2 160.06(19) . .
N3 Cu1 Cl1 94.34(18) 12 .
N1 Cu1 Cl1 94.86(19) 17 .
N2 Cu1 Cl1 91.00(17) . .
Cl2 Cu1 Cl1 108.89(10) . .
Cu1 Cl1 Cu1 85.69(11) . 17
N3 N2 N1 111.6(6) . .
N3 N2 Cu1 125.1(5) . .
N1 N2 Cu1 122.0(4) . .
N2 N1 C3 107.1(6) . .
N2 N1 Cu1 119.0(5) . 17
C3 N1 Cu1 133.2(5) . 17
N2 N3 C4 107.9(6) . .
N2 N3 Cu1 121.3(5) . 12
C4 N3 Cu1 130.7(5) . 12
C1 O1 C1 116.2(8) . 22_665
C6 O2 C6 117.5(9) . 22_665
C2 C1 O1 119.1(7) . .
C2 C1 C6 122.5(8) . .
O1 C1 C6 118.4(8) . .
C1 C2 C3 116.1(7) . .
C1 C2 H2 122.0 . .
C3 C2 H2 122.0 . .
N1 C3 C2 131.7(7) . .
N1 C3 C4 106.9(6) . .
C2 C3 C4 121.3(8) . .
N3 C4 C5 132.0(7) . .
N3 C4 C3 106.5(7) . .
C5 C4 C3 121.5(7) . .
C6 C5 C4 116.6(7) . .
C6 C5 H5 121.7 . .
C4 C5 H5 121.7 . .
C5 C6 O2 119.4(7) . .
C5 C6 C1 122.0(8) . .
O2 C6 C1 118.6(7) . .
C1K N1K C2K 136(5) . .
C1K N1K H1K1 103.2 . .
C2K N1K H1K1 103.2 . .
C1K N1K H1K2 103.2 . .
C2K N1K H1K2 103.2 . .
H1K1 N1K H1K2 105.1 . .
N1K C2K H2KA 109.5 . .
N1K C2K H2KB 109.5 . .
H2KA C2K H2KB 109.5 . .
N1K C2K H2KC 109.5 . .
H2KA C2K H2KC 109.5 . .
H2KB C2K H2KC 109.5 . .
N1K C1K H1KA 109.5 . .
N1K C1K H1KB 109.5 . .
H1KA C1K H1KB 109.5 . .
N1K C1K H1KC 109.5 . .
H1KA C1K H1KC 109.5 . .
H1KB C1K H1KC 109.5 . .

loop_
_geom_bond_atom_site_label_1
_geom_bond_atom_site_label_2
_geom_bond_distance
_geom_bond_site_symmetry_2
Cu1 N3 1.977(6) 12
Cu1 N1 1.984(6) 17
Cu1 N2 2.058(6) .
Cu1 Cl2 2.245(3) .
Cu1 Cl1 2.495(2) .
N2 N3 1.315(8) .
N2 N1 1.337(8) .
N1 C3 1.362(10) .
N3 C4 1.365(10) .
O1 C1 1.402(9) .
O1 C1 1.402(9) 22_665
O2 C6 1.381(9) .
O2 C6 1.381(9) 22_665
C1 C2 1.353(11) .
C1 C6 1.429(11) .
C2 C3 1.374(11) .
C2 H2 0.9500 .
C3 C4 1.410(11) .
C4 C5 1.399(11) .
C5 C6 1.319(11) .
C5 H5 0.9500 .
N1K C1K 1.43(2) .
N1K C2K 1.45(2) .
N1K H1K1 0.9100 .
N1K H1K2 0.9100 .
C2K H2KA 0.9800 .
C2K H2KB 0.9800 .
C2K H2KC 0.9800 .
C1K H1KA 0.9800 .
C1K H1KB 0.9800 .
C1K H1KC 0.9800 .
